data_7720892
loop_
_publ_author_name
'Dong, Zheting'
'Chang, Ai'
'Luo, Chun-Ru'
'Sun, Xiaohan'
'Xu, Yuangang'
'Wang, Pengcheng'
'Lu, Guo-Ping'

_publ_section_title
;
 Hypergolic metal-organic frameworks and metal coordination complexes
 constructed by dicyandiamide and imidazole derivatives.
;
_journal_issue 17
_journal_name_full 'Dalton transactions (Cambridge, England : 2003)'
_journal_page_first 6976
_journal_page_last 6985
_journal_paper_doi 10.1039/d6dt00163g
_journal_volume 55
_journal_year 2026
_chemical_formula_sum 'C14 H12 Fe N10'
_chemical_formula_weight 376.190
_space_group_IT_number 2
_space_group_name_Hall '-P 1'
_space_group_name_H-M_alt 'P -1'
_symmetry_cell_setting triclinic
_symmetry_Int_Tables_number 2
_symmetry_space_group_name_Hall '-P 1'
_symmetry_space_group_name_H-M 'P -1'
_audit_creation_date 2026-04-02
_audit_creation_method
;
Olex2 1.5

(compiled 2026.03.20 svn.r2bc28608 for OlexSys, GUI svn.r7530)


;
_audit_update_record 2026-04-02
_cell_angle_alpha 107.159(2)
_cell_angle_beta 95.181(2)
_cell_angle_gamma 95.884(2)
_cell_formula_units_Z 1
_cell_length_a 6.5399(4)
_cell_length_b 7.4726(5)
_cell_length_c 9.0978(5)
_cell_volume 419.17(4)
_refine_ls_R_factor_all 0.039
_cod_data_source_file d6dt00163g2.cif
_cod_data_source_block hmof-2
_cod_depositor_comments 'Adding full bibliography for 7720890--7720903.cif.'
_cod_original_cell_volume 419.2(0)
_cod_original_sg_symbol_Hall -P_1
_cod_database_code 7720892

loop_
_symmetry_equiv_pos_site_id
_symmetry_equiv_pos_as_xyz
1 x,y,z
2 -x,-y,-z

loop_
_atom_site_aniso_label
_atom_site_aniso_U_11
_atom_site_aniso_U_22
_atom_site_aniso_U_33
_atom_site_aniso_U_12
_atom_site_aniso_U_13
_atom_site_aniso_U_23
Fe1 0.0326(2) 0.02007(19) 0.0353(2) 0.00536(14) 0.00501(15) 0.00829(15)
N1 0.0418(9) 0.0268(8) 0.0443(9) 0.0065(7) 0.0086(7) 0.0123(7)
N2 0.0528(10) 0.0246(8) 0.0522(10) 0.0124(7) 0.0278(8) 0.0136(7)
N3 0.0400(9) 0.0261(8) 0.0505(10) 0.0096(7) 0.0110(8) 0.0126(7)
N4 0.0342(8) 0.0266(8) 0.0359(9) 0.0030(6) 0.0051(7) 0.0073(6)
N5 0.0326(8) 0.0325(8) 0.0342(8) 0.0009(6) 0.0047(7) 0.0094(7)
C1 0.0307(9) 0.0253(9) 0.0294(9) 0.0093(7) 0.0068(7) 0.0045(7)
C2 0.0303(9) 0.0254(9) 0.0282(9) 0.0014(7) 0.0048(7) 0.0092(7)
C3 0.0357(10) 0.0343(10) 0.0406(11) 0.0053(8) 0.0080(8) 0.0030(8)
C4 0.0353(10) 0.0298(9) 0.0339(10) 0.0041(7) 0.0071(8) 0.0084(8)
C5 0.0408(11) 0.0357(10) 0.0361(10) 0.0019(8) 0.0089(8) 0.0027(8)
C6 0.0371(11) 0.0399(11) 0.0494(12) 0.0015(9) -0.0003(9) 0.0152(10)
C7 0.0514(14) 0.0536(14) 0.0538(14) 0.0019(11) -0.0092(11) 0.0193(11)

loop_
_atom_site_label
_atom_site_type_symbol
_atom_site_fract_x
_atom_site_fract_y
_atom_site_fract_z
_atom_site_occupancy
_atom_site_symmetry_multiplicity
_atom_site_Wyckoff_symbol
_atom_site_attached_hydrogens
_atom_site_calc_flag
_atom_site_thermal_displace_type
_atom_site_U_iso_or_equiv
_atom_site_disorder_assembly
_atom_site_disorder_group
Fe1 Fe 0.5000 0.0000 0.0000 1.000 1 d ? d Uani 0.02919(13) ? ?
N1 N 0.3173(3) 0.8181(2) 0.1066(2) 1.000 2 i ? d Uani 0.0370(4) ? ?
N2 N 0.1785(3) 0.5285(2) 0.1590(2) 1.000 2 i ? d Uani 0.0409(4) ? ?
N3 N 0.3103(3) 0.2244(2) 0.0716(2) 1.000 2 i ? d Uani 0.0380(4) ? ?
N4 N 0.7123(2) 0.1220(2) 0.2104(2) 1.000 2 i ? d Uani 0.0328(3) ? ?
N5 N 0.9871(2) 0.1789(2) 0.3859(2) 1.000 2 i ? d Uani 0.0335(3) ? ?
C1 C 0.2579(3) 0.6778(2) 0.1259(2) 1.000 2 i ? d Uani 0.0287(4) ? ?
C2 C 0.2544(3) 0.3699(2) 0.1085(2) 1.000 2 i ? d Uani 0.0279(4) A -1
C3 C 0.6777(3) 0.2530(3) 0.3461(2) 1.000 2 i ? d Uani 0.0385(4) A -1
H3 H 0.5559 0.3093 0.3605 1.000 2 i ? calc Uiso 0.04600 A -1
C4 C 0.9001(3) 0.0817(3) 0.2395(2) 1.000 2 i ? d Uani 0.0332(4) A -1
H4 H 0.9657 -0.0041 0.1675 1.000 2 i ? calc Uiso 0.04000 A -1
C5 C 0.8435(3) 0.2881(3) 0.4546(2) 1.000 2 i ? d Uani 0.0393(4) ? ?
H5 H 0.8584 0.3704 0.5566 1.000 2 i ? calc Uiso 0.04700 ? ?
C6 C 1.1827(3) 0.1588(3) 0.4533(3) 1.000 2 i ? d Uani 0.0424(5) ? ?
H6 H 1.2631 0.0786 0.3899 1.000 2 i ? calc Uiso 0.05100 ? ?
C7 C 1.2604(4) 0.2440(3) 0.5981(3) 1.000 2 i ? d Uani 0.0537(6) ? ?
H7A H 1.1843 0.3252 0.6648 1.000 2 i ? calc Uiso 0.06400 ? ?
H7B H 1.3922 0.2238 0.6352 1.000 2 i ? calc Uiso 0.06400 ? ?

loop_
_atom_type_symbol
_atom_type_oxidation_number
_atom_type_radius_bond
Mn ? ?
N ? ?
C ? ?
H ? ?
Cu ? ?
N ? ?
C ? ?
Fe ? ?
N ? ?
C ? ?
H ? ?

loop_
_geom_angle_atom_site_label_1
_geom_angle_atom_site_label_2
_geom_angle_atom_site_label_3
_geom_angle_site_symmetry_1
_geom_angle_site_symmetry_2
_geom_angle_site_symmetry_3
_geom_angle
_geom_angle_publ_flag
N1 Fe1 N1 2_665 . 1_545 180.00(7) no
N3 Fe1 N1 2_655 . 1_545 87.94(6) no
N3 Fe1 N1 . . 1_545 92.06(6) no
N3 Fe1 N1 . . 2_665 87.94(6) no
N3 Fe1 N1 2_655 . 2_665 92.06(6) no
N3 Fe1 N3 2_655 . . 180.00 no
N4 Fe1 N1 . . 2_665 88.25(6) no
N4 Fe1 N1 2_655 . 2_665 91.75(6) no
N4 Fe1 N1 . . 1_545 91.75(6) no
N4 Fe1 N1 2_655 . 1_545 88.25(6) no
N4 Fe1 N3 2_655 . . 89.27(6) no
N4 Fe1 N3 2_655 . 2_655 90.73(6) no
N4 Fe1 N3 . . . 90.73(6) no
N4 Fe1 N3 . . 2_655 89.27(6) no
N4 Fe1 N4 . . 2_655 180.00 no
C1 N1 Fe1 . . 1_565 155.21(14) no
C2 N2 C1 . . . 119.42(16) no
C2 N3 Fe1 . . . 163.05(15) no
C3 N4 Fe1 . . . 127.60(13) no
C4 N4 Fe1 . . . 127.26(13) no
C4 N4 C3 . . . 105.08(16) no
C4 N5 C5 . . . 106.81(16) no
C4 N5 C6 . . . 124.90(17) no
C5 N5 C6 . . . 128.19(17) no
N1 C1 N2 . . . 173.78(19) no
N3 C2 N2 . . . 174.12(19) no
N4 C3 H3 . . . 124.90 no
C5 C3 N4 . . . 110.25(17) no
C5 C3 H3 . . . 124.90 no
N4 C4 N5 . . . 111.73(16) no
N4 C4 H4 . . . 124.10 no
N5 C4 H4 . . . 124.10 no
N5 C5 H5 . . . 126.90 no
C3 C5 N5 . . . 106.13(17) no
C3 C5 H5 . . . 126.90 no
N5 C6 H6 . . . 117.70 no
C7 C6 N5 . . . 124.6(2) no
C7 C6 H6 . . . 117.70 no
C6 C7 H7A . . . 120.00 no
C6 C7 H7B . . . 120.00 no
H7A C7 H7B . . . 120.00 no

loop_
_geom_bond_atom_site_label_1
_geom_bond_atom_site_label_2
_geom_bond_site_symmetry_1
_geom_bond_site_symmetry_2
_geom_bond_distance
_geom_bond_publ_flag
Fe1 N1 . 1_545 2.2065(16) no
Fe1 N1 . 2_665 2.2065(16) no
Fe1 N3 . 2_655 2.1684(15) no
Fe1 N3 . . 2.1684(15) no
Fe1 N4 . 2_655 2.1572(16) no
Fe1 N4 . . 2.1572(16) no
N1 C1 . . 1.148(2) no
N2 C1 . . 1.309(2) no
N2 C2 . . 1.305(2) no
N3 C2 . . 1.148(2) no
N4 C3 . . 1.385(2) no
N4 C4 . . 1.316(2) no
N5 C4 . . 1.353(2) no
N5 C5 . . 1.379(2) no
N5 C6 . . 1.410(3) no
C3 H3 . . 0.9400 no
C3 C5 . . 1.347(3) no
C4 H4 . . 0.9400 no
C5 H5 . . 0.9400 no
C6 H6 . . 0.9400 no
C6 C7 . . 1.310(3) no
C7 H7A . . 0.9400 no
C7 H7B . . 0.9400 no

loop_
_geom_torsion_atom_site_label_1
_geom_torsion_atom_site_label_2
_geom_torsion_atom_site_label_3
_geom_torsion_atom_site_label_4
_geom_torsion_site_symmetry_1
_geom_torsion_site_symmetry_2
_geom_torsion_site_symmetry_3
_geom_torsion_site_symmetry_4
_geom_torsion
_geom_torsion_publ_flag
Fe1 N4 C3 C5 . . . . 176.90(13) no
Fe1 N4 C4 N5 . . . . -177.29(11) no
N4 C3 C5 N5 . . . . 0.7(2) no
C3 N4 C4 N5 . . . . 0.1(2) no
C4 N4 C3 C5 . . . . -0.5(2) no
C4 N5 C5 C3 . . . . -0.6(2) no
C4 N5 C6 C7 . . . . -175.3(2) no
C5 N5 C4 N4 . . . . 0.3(2) no
C5 N5 C6 C7 . . . . 0.4(3) no
C6 N5 C4 N4 . . . . 176.73(16) no
C6 N5 C5 C3 . . . . -176.86(18) no
